data_7249378
loop_
_publ_author_name
'Jeon, Ie-Rang'
'Jeannin, Olivier'
'Robert, Antoine'
'Barri\`ere, Fr\'ed\'eric'
'Fourmigu\'e, Marc'

_publ_section_title
;
 N-Iodophthalimide as a halogen bond donor, a comparison with
 N-iodosuccinimide and N-iodosaccharin
;
_journal_issue 42
_journal_name_full CrystEngComm
_journal_page_first 6075
_journal_page_last 6081
_journal_paper_doi 10.1039/D4CE00654B
_journal_volume 26
_journal_year 2024
_chemical_formula_moiety 'C26 H16 I2 N4 O4'
_chemical_formula_sum 'C26 H16 I2 N4 O4'
_chemical_formula_weight 702.23
_chemical_name_common alpha-(NIPht)2(p-bipy)
_chemical_name_systematic 'Bis(N(iodophtalimide)(4,4'-bipyridine), alpha phase'
_space_group_IT_number 14
_space_group_name_Hall '-P 2yn'
_space_group_name_H-M_alt 'P 1 21/n 1'
_symmetry_cell_setting monoclinic
_symmetry_Int_Tables_number 14
_symmetry_space_group_name_Hall '-P 2yn'
_symmetry_space_group_name_H-M 'P 1 21/n 1'
_atom_sites_solution_hydrogens geom
_atom_sites_solution_primary 'direct - structure invariant direct methods'
_atom_sites_solution_secondary 'direct - structure invariant direct methods'
_audit_conform_dict_location ftp://ftp.iucr.org/pub/cif_core.dic
_audit_conform_dict_name cif_core.dic
_audit_conform_dict_version 2.4.3
_audit_creation_date 2018-02-20T11:11:47-00:00
_audit_creation_method 'WinGX routine CIF_UPDATE'
_audit_update_record
;
2024-06-27 deposited with the CCDC.	2024-09-25 downloaded from the CCDC.
;
_cell_angle_alpha 90
_cell_angle_beta 104.989(3)
_cell_angle_gamma 90
_cell_formula_units_Z 2
_cell_length_a 4.8622(3)
_cell_length_b 33.380(3)
_cell_length_c 8.0329(5)
_cell_measurement_reflns_used 2593
_cell_measurement_temperature 296(2)
_cell_measurement_theta_max 26.6
_cell_measurement_theta_min 2.44
_cell_measurement_wavelength 0.71073
_cell_volume 1259.38(16)
_computing_cell_refinement 'Bruker APEX2 (Bruker, 2014)'
_computing_data_collection 'Bruker APEX2 (Bruker, 2014)'
_computing_data_reduction 'Bruker APEX2 (Bruker, 2014)'
_computing_molecular_graphics 'Ortep for Windows (Farrugia, 2012)'
_computing_publication_material 'WinGX publication routines (Farrugia, 2012)'
_computing_structure_refinement 'SHELXL-2014/7 (Sheldrick, 2014)'
_computing_structure_solution 'SIR-92 (Altomare et al., 1994)'
_diffrn_ambient_temperature 296(2)
_diffrn_detector 'CCD plate'
_diffrn_measured_fraction_theta_full 0.995
_diffrn_measured_fraction_theta_max 0.988
_diffrn_measurement_device_type 'APEXII, Bruker-AXS'
_diffrn_measurement_method 'CCD rotation images, thick slices'
_diffrn_orient_matrix_UB_11 -0.01101
_diffrn_orient_matrix_UB_12 0.0283
_diffrn_orient_matrix_UB_13 0.03861
_diffrn_orient_matrix_UB_21 -0.1416
_diffrn_orient_matrix_UB_22 -0.008226
_diffrn_orient_matrix_UB_23 0.064286
_diffrn_orient_matrix_UB_31 0.158618
_diffrn_orient_matrix_UB_32 -0.005379
_diffrn_orient_matrix_UB_33 0.104809
_diffrn_radiation_monochromator graphite
_diffrn_radiation_probe x-ray
_diffrn_radiation_source 'fine-focus sealed tube'
_diffrn_radiation_type MoK\a
_diffrn_radiation_wavelength 0.71073
_diffrn_reflns_av_R_equivalents 0.0345
_diffrn_reflns_av_unetI/netI 0.0565
_diffrn_reflns_Laue_measured_fraction_full 0.995
_diffrn_reflns_Laue_measured_fraction_max 0.988
_diffrn_reflns_limit_h_max 4
_diffrn_reflns_limit_h_min -6
_diffrn_reflns_limit_k_max 41
_diffrn_reflns_limit_k_min -42
_diffrn_reflns_limit_l_max 8
_diffrn_reflns_limit_l_min -10
_diffrn_reflns_number 6306
_diffrn_reflns_point_group_measured_fraction_full 0.995
_diffrn_reflns_point_group_measured_fraction_max 0.988
_diffrn_reflns_theta_full 25.242
_diffrn_reflns_theta_max 27.493
_diffrn_reflns_theta_min 2.695
_diffrn_standards_number 0
_exptl_absorpt_coefficient_mu 2.537
_exptl_absorpt_correction_T_max 0.975
_exptl_absorpt_correction_T_min 0.784
_exptl_absorpt_correction_type multi-scan
_exptl_absorpt_process_details
;
  [Sheldrick, G.M. (2014). SADABS Bruker AXS Inc., Madison, Wisconsin, USA]
;
_exptl_crystal_colour colorless
_exptl_crystal_density_diffrn 1.852
_exptl_crystal_density_method 'not measured'
_exptl_crystal_description plate
_exptl_crystal_F_000 676
_exptl_crystal_recrystallization_method 'Re-crystallisation from solvent: CH2Cl2/pentane'
_exptl_crystal_size_max 0.24
_exptl_crystal_size_mid 0.08
_exptl_crystal_size_min 0.01
_refine_diff_density_max 0.852
_refine_diff_density_min -0.92
_refine_diff_density_rms 0.116
_refine_ls_extinction_method none
_refine_ls_goodness_of_fit_ref 1.043
_refine_ls_hydrogen_treatment constr
_refine_ls_matrix_type full
_refine_ls_number_constraints 0
_refine_ls_number_parameters 163
_refine_ls_number_reflns 2870
_refine_ls_number_restraints 0
_refine_ls_restrained_S_all 1.043
_refine_ls_R_factor_all 0.0669
_refine_ls_R_factor_gt 0.0447
_refine_ls_shift/su_max 0
_refine_ls_shift/su_mean 0
_refine_ls_structure_factor_coef Fsqd
_refine_ls_weighting_details 'w=1/[\s^2^(Fo^2^)+(0.0195P)^2^+2.2220P] where P=(Fo^2^+2Fc^2^)/3'
_refine_ls_weighting_scheme calc
_refine_ls_wR_factor_gt 0.0777
_refine_ls_wR_factor_ref 0.0838
_reflns_Friedel_coverage 0
_reflns_number_gt 2178
_reflns_number_total 2870
_reflns_threshold_expression 'I > 2\s(I)'
_cod_data_source_file d4ce00654b1.cif
_cod_data_source_block shelx_CCDC1
_cod_depositor_comments 'Adding full bibliography for 7249377--7249386.cif.'
_cod_original_sg_symbol_H-M 'P 21/n'
_cod_database_code 7249378

loop_
_symmetry_equiv_pos_as_xyz
'x, y, z'
'-x+1/2, y+1/2, -z+1/2'
'-x, -y, -z'
'x-1/2, -y-1/2, z-1/2'

loop_
_atom_site_label
_atom_site_type_symbol
_atom_site_fract_x
_atom_site_fract_y
_atom_site_fract_z
_atom_site_U_iso_or_equiv
_atom_site_adp_type
_atom_site_occupancy
_atom_site_site_symmetry_order
_atom_site_calc_flag
_atom_site_refinement_flags_posn
_atom_site_refinement_flags_adp
_atom_site_refinement_flags_occupancy
_atom_site_disorder_assembly
_atom_site_disorder_group
C1 C -0.0480(9) 0.16222(14) 0.7465(6) 0.0348(11) Uani 1 1 d . . . . .
C2 C -0.1389(10) 0.18432(15) 0.5971(6) 0.0359(11) Uani 1 1 d . . . . .
C3 C -0.3171(11) 0.21664(17) 0.5871(7) 0.0526(14) Uani 1 1 d . . . . .
H3 H -0.3772 0.2317 0.4869 0.063 Uiso 1 1 calc R U . . .
C4 C -0.4026(12) 0.22551(17) 0.7355(8) 0.0552(15) Uani 1 1 d . . . . .
H4 H -0.5248 0.247 0.7337 0.066 Uiso 1 1 calc R U . . .
C5 C -0.3141(13) 0.2039(2) 0.8831(8) 0.0623(18) Uani 1 1 d . . . . .
H5 H -0.3772 0.2108 0.9792 0.075 Uiso 1 1 calc R U . . .
C6 C -0.1316(12) 0.17174(18) 0.8922(7) 0.0533(15) Uani 1 1 d . . . . .
H6 H -0.0677 0.1571 0.9934 0.064 Uiso 1 1 calc R U . . .
C7 C 0.1369(10) 0.12964(16) 0.7118(6) 0.0389(11) Uani 1 1 d . . . . .
C8 C -0.0105(10) 0.16613(15) 0.4643(6) 0.0384(11) Uani 1 1 d . . . . .
C9 C 0.7206(12) 0.01550(17) 0.2945(7) 0.0548(15) Uani 1 1 d . . . . .
H9 H 0.6851 0.0034 0.391 0.066 Uiso 1 1 calc R U . . .
C10 C 0.8660(13) -0.00567(17) 0.1991(7) 0.0564(16) Uani 1 1 d . . . . .
H10 H 0.9285 -0.0315 0.2323 0.068 Uiso 1 1 calc R U . . .
C11 C 0.9207(9) 0.01104(15) 0.0538(6) 0.0348(11) Uani 1 1 d . . . . .
C12 C 0.8245(12) 0.04937(18) 0.0153(7) 0.0529(15) Uani 1 1 d . . . . .
H12 H 0.8562 0.0623 -0.0806 0.063 Uiso 1 1 calc R U . . .
C13 C 0.6803(11) 0.06885(19) 0.1192(6) 0.0540(15) Uani 1 1 d . . . . .
H13 H 0.6173 0.0949 0.0907 0.065 Uiso 1 1 calc R U . . .
N1 N 0.1532(8) 0.13392(12) 0.5436(5) 0.0356(9) Uani 1 1 d . . . . .
N2 N 0.6281(8) 0.05234(14) 0.2561(5) 0.0447(11) Uani 1 1 d . . . . .
O1 O 0.2514(9) 0.10306(12) 0.8081(5) 0.0611(11) Uani 1 1 d . . . . .
O2 O -0.0430(9) 0.17628(12) 0.3159(5) 0.0600(11) Uani 1 1 d . . . . .
I1 I 0.37672(6) 0.09506(2) 0.41909(4) 0.04059(12) Uani 1 1 d . . . . .

loop_
_atom_site_aniso_label
_atom_site_aniso_U_11
_atom_site_aniso_U_22
_atom_site_aniso_U_33
_atom_site_aniso_U_23
_atom_site_aniso_U_13
_atom_site_aniso_U_12
C1 0.035(2) 0.034(3) 0.036(3) -0.007(2) 0.0096(19) -0.001(2)
C2 0.035(2) 0.033(3) 0.039(3) -0.003(2) 0.010(2) -0.001(2)
C3 0.053(3) 0.042(3) 0.060(3) -0.002(3) 0.010(3) 0.008(3)
C4 0.051(3) 0.041(4) 0.075(4) -0.020(3) 0.019(3) 0.004(3)
C5 0.061(4) 0.072(5) 0.063(4) -0.034(3) 0.032(3) -0.008(3)
C6 0.064(4) 0.057(4) 0.042(3) -0.009(3) 0.021(3) -0.008(3)
C7 0.043(3) 0.039(3) 0.034(3) 0.001(2) 0.008(2) -0.004(2)
C8 0.046(3) 0.033(3) 0.040(3) 0.002(2) 0.017(2) -0.001(2)
C9 0.072(4) 0.040(4) 0.068(4) -0.005(3) 0.048(3) -0.003(3)
C10 0.080(4) 0.031(3) 0.073(4) -0.002(3) 0.045(3) 0.007(3)
C11 0.027(2) 0.043(3) 0.032(2) -0.010(2) 0.0044(18) 0.001(2)
C12 0.064(4) 0.059(4) 0.038(3) 0.006(3) 0.019(3) 0.027(3)
C13 0.056(3) 0.065(4) 0.039(3) -0.001(3) 0.008(2) 0.029(3)
N1 0.041(2) 0.035(3) 0.036(2) 0.0003(17) 0.0184(17) 0.0074(18)
N2 0.034(2) 0.053(3) 0.051(3) -0.016(2) 0.0172(19) 0.002(2)
O1 0.082(3) 0.050(3) 0.050(2) 0.0136(19) 0.015(2) 0.022(2)
O2 0.085(3) 0.058(3) 0.041(2) 0.0134(19) 0.025(2) 0.015(2)
I1 0.03437(17) 0.0410(2) 0.0482(2) -0.01094(16) 0.01383(12) -0.00273(16)

loop_
_atom_type_symbol
_atom_type_description
_atom_type_scat_dispersion_real
_atom_type_scat_dispersion_imag
_atom_type_scat_source
C C 0.0033 0.0016 'International Tables Vol C Tables 4.2.6.8 and 6.1.1.4'
H H 0 0 'International Tables Vol C Tables 4.2.6.8 and 6.1.1.4'
N N 0.0061 0.0033 'International Tables Vol C Tables 4.2.6.8 and 6.1.1.4'
O O 0.0106 0.006 'International Tables Vol C Tables 4.2.6.8 and 6.1.1.4'
I I -0.4742 1.8119 'International Tables Vol C Tables 4.2.6.8 and 6.1.1.4'

loop_
_geom_angle_atom_site_label_1
_geom_angle_atom_site_label_2
_geom_angle_atom_site_label_3
_geom_angle
_geom_angle_site_symmetry_1
_geom_angle_site_symmetry_3
_geom_angle_publ_flag
C6 C1 C2 121.3(5) . . ?
C6 C1 C7 131.1(5) . . ?
C2 C1 C7 107.6(4) . . ?
C3 C2 C1 121.8(4) . . ?
C3 C2 C8 130.5(5) . . ?
C1 C2 C8 107.7(4) . . ?
C2 C3 C4 116.1(5) . . ?
C2 C3 H3 121.9 . . ?
C4 C3 H3 121.9 . . ?
C5 C4 C3 122.5(5) . . ?
C5 C4 H4 118.8 . . ?
C3 C4 H4 118.8 . . ?
C4 C5 C6 120.8(5) . . ?
C4 C5 H5 119.6 . . ?
C6 C5 H5 119.6 . . ?
C1 C6 C5 117.5(5) . . ?
C1 C6 H6 121.2 . . ?
C5 C6 H6 121.2 . . ?
O1 C7 N1 124.5(5) . . ?
O1 C7 C1 128.1(4) . . ?
N1 C7 C1 107.4(4) . . ?
O2 C8 N1 125.5(4) . . ?
O2 C8 C2 128.1(5) . . ?
N1 C8 C2 106.4(4) . . ?
N2 C9 C10 123.1(5) . . ?
N2 C9 H9 118.4 . . ?
C10 C9 H9 118.4 . . ?
C9 C10 C11 120.4(5) . . ?
C9 C10 H10 119.8 . . ?
C11 C10 H10 119.8 . . ?
C12 C11 C10 116.1(4) . . ?
C12 C11 C11 121.8(6) . 3_755 ?
C10 C11 C11 122.1(6) . 3_755 ?
C11 C12 C13 120.0(5) . . ?
C11 C12 H12 120 . . ?
C13 C12 H12 120 . . ?
N2 C13 C12 123.1(5) . . ?
N2 C13 H13 118.4 . . ?
C12 C13 H13 118.4 . . ?
C7 N1 C8 110.9(4) . . ?
C7 N1 I1 124.7(3) . . ?
C8 N1 I1 124.3(3) . . ?
C13 N2 C9 117.4(4) . . ?
C13 N2 I1 115.6(4) . . ?
C9 N2 I1 127.0(3) . . ?
N1 I1 N2 176.20(15) . . ?

loop_
_geom_bond_atom_site_label_1
_geom_bond_atom_site_label_2
_geom_bond_distance
_geom_bond_site_symmetry_2
_geom_bond_publ_flag
C1 C6 1.372(6) . ?
C1 C2 1.380(6) . ?
C1 C7 1.483(7) . ?
C2 C3 1.373(7) . ?
C2 C8 1.497(6) . ?
C3 C4 1.392(7) . ?
C3 H3 0.93 . ?
C4 C5 1.360(8) . ?
C4 H4 0.93 . ?
C5 C6 1.382(8) . ?
C5 H5 0.93 . ?
C6 H6 0.93 . ?
C7 O1 1.214(6) . ?
C7 N1 1.381(6) . ?
C8 O2 1.210(5) . ?
C8 N1 1.390(6) . ?
C9 N2 1.318(7) . ?
C9 C10 1.366(7) . ?
C9 H9 0.93 . ?
C10 C11 1.380(7) . ?
C10 H10 0.93 . ?
C11 C12 1.370(7) . ?
C11 C11 1.494(8) 3_755 ?
C12 C13 1.383(7) . ?
C12 H12 0.93 . ?
C13 N2 1.312(6) . ?
C13 H13 0.93 . ?
N1 I1 2.104(4) . ?
N2 I1 2.464(4) . ?

loop_
_geom_torsion_atom_site_label_1
_geom_torsion_atom_site_label_2
_geom_torsion_atom_site_label_3
_geom_torsion_atom_site_label_4
_geom_torsion
_geom_torsion_site_symmetry_1
_geom_torsion_site_symmetry_2
_geom_torsion_site_symmetry_3
_geom_torsion_site_symmetry_4
_geom_torsion_publ_flag
C6 C1 C2 C3 -0.2(8) . . . . ?
C7 C1 C2 C3 179.3(5) . . . . ?
C6 C1 C2 C8 -179.9(5) . . . . ?
C7 C1 C2 C8 -0.4(5) . . . . ?
C1 C2 C3 C4 -0.6(8) . . . . ?
C8 C2 C3 C4 179.0(5) . . . . ?
C2 C3 C4 C5 0.6(8) . . . . ?
C3 C4 C5 C6 0.3(9) . . . . ?
C2 C1 C6 C5 1.1(8) . . . . ?
C7 C1 C6 C5 -178.4(5) . . . . ?
C4 C5 C6 C1 -1.1(9) . . . . ?
C6 C1 C7 O1 2.0(9) . . . . ?
C2 C1 C7 O1 -177.5(5) . . . . ?
C6 C1 C7 N1 -179.5(5) . . . . ?
C2 C1 C7 N1 1.0(5) . . . . ?
C3 C2 C8 O2 -1.3(9) . . . . ?
C1 C2 C8 O2 178.4(5) . . . . ?
C3 C2 C8 N1 180.0(5) . . . . ?
C1 C2 C8 N1 -0.4(5) . . . . ?
N2 C9 C10 C11 -0.7(9) . . . . ?
C9 C10 C11 C12 0.8(8) . . . . ?
C9 C10 C11 C11 179.9(6) . . . 3_755 ?
C10 C11 C12 C13 -0.4(8) . . . . ?
C11 C11 C12 C13 -179.6(5) 3_755 . . . ?
C11 C12 C13 N2 -0.1(9) . . . . ?
O1 C7 N1 C8 177.3(5) . . . . ?
C1 C7 N1 C8 -1.2(5) . . . . ?
O1 C7 N1 I1 0.5(7) . . . . ?
C1 C7 N1 I1 -178.0(3) . . . . ?
O2 C8 N1 C7 -177.8(5) . . . . ?
C2 C8 N1 C7 1.0(5) . . . . ?
O2 C8 N1 I1 -1.0(7) . . . . ?
C2 C8 N1 I1 177.8(3) . . . . ?
C12 C13 N2 C9 0.3(8) . . . . ?
C12 C13 N2 I1 178.6(4) . . . . ?
C10 C9 N2 C13 0.1(9) . . . . ?
C10 C9 N2 I1 -178.0(4) . . . . ?
